data_4101431
loop_
_publ_author_name
'Zhu, Hongping'
'Oswald, Rainer B'
'Fan, Hongjun'
'Roesky, Herbert W'
'Ma, Qingjun'
'Yang, Zhi'
'Schmidt, Hans-Georg'
'Noltemeyer, Mathias'
'Starke, Kerstin'
'Hosmane, Narayan S'

_publ_section_title
;
 Aluminacyclopropene: syntheses, characterization, and reactivity
 toward terminal alkynes.
;
_journal_issue 15
_journal_name_full 'Journal of the American Chemical Society'
_journal_page_first 5100
_journal_page_last 5108
_journal_paper_doi 10.1021/ja057731p
_journal_volume 128
_journal_year 2006
_chemical_formula_sum 'C39 H59 Al N2 Si2'
_chemical_formula_weight 639.04
_chemical_name_systematic
; 
 ? 
;
_space_group_IT_number 29
_symmetry_cell_setting orthorhombic
_symmetry_space_group_name_Hall 'P 2c -2ac'
_symmetry_space_group_name_H-M 'P c a 21'
_atom_sites_solution_hydrogens geom
_atom_sites_solution_primary direct
_atom_sites_solution_secondary difmap
_audit_creation_method SHELXL-97
_cell_angle_alpha 90.00
_cell_angle_beta 90.00
_cell_angle_gamma 90.00
_cell_formula_units_Z 8
_cell_length_a 40.070(5)
_cell_length_b 18.332(2)
_cell_length_c 10.556(3)
_cell_measurement_temperature 133(2)
_cell_volume 7754(2)
_computing_structure_refinement 'SHELXL-97 (Sheldrick, 1997)'
_computing_structure_solution 'SHELXS-97 (Sheldrick, 1990)'
_diffrn_ambient_temperature 133(2)
_diffrn_measured_fraction_theta_full 0.989
_diffrn_measured_fraction_theta_max 0.989
_diffrn_measurement_device_type IPDS2
_diffrn_radiation_monochromator graphite
_diffrn_radiation_source 'fine-focus sealed tube'
_diffrn_radiation_type MoK\a
_diffrn_radiation_wavelength 0.71073
_diffrn_reflns_av_R_equivalents 0.1187
_diffrn_reflns_av_sigmaI/netI 0.1780
_diffrn_reflns_limit_h_max 45
_diffrn_reflns_limit_h_min -47
_diffrn_reflns_limit_k_max 21
_diffrn_reflns_limit_k_min -21
_diffrn_reflns_limit_l_max 12
_diffrn_reflns_limit_l_min -12
_diffrn_reflns_number 43701
_diffrn_reflns_theta_full 24.81
_diffrn_reflns_theta_max 24.81
_diffrn_reflns_theta_min 1.22
_diffrn_standards_decay_% 0
_diffrn_standards_interval_count 0
_diffrn_standards_interval_time 0
_diffrn_standards_number 0
_exptl_absorpt_coefficient_mu 0.142
_exptl_absorpt_correction_T_max 0.9722
_exptl_absorpt_correction_T_min 0.9587
_exptl_absorpt_correction_type multi-scan
_exptl_absorpt_process_details 'SADABS, Sheldrick, 1997'
_exptl_crystal_colour orange
_exptl_crystal_density_diffrn 1.095
_exptl_crystal_density_meas ?
_exptl_crystal_density_method 'not measured'
_exptl_crystal_description rectangular
_exptl_crystal_F_000 2784
_exptl_crystal_size_max 0.30
_exptl_crystal_size_mid 0.30
_exptl_crystal_size_min 0.20
_refine_diff_density_max 0.185
_refine_diff_density_min -0.242
_refine_diff_density_rms 0.042
_refine_ls_abs_structure_details 'Flack H D (1983), Acta Cryst. A39, 876-881'
_refine_ls_abs_structure_Flack 0.11(19)
_refine_ls_extinction_coef none
_refine_ls_extinction_method none
_refine_ls_goodness_of_fit_ref 0.720
_refine_ls_hydrogen_treatment constr
_refine_ls_matrix_type full
_refine_ls_number_parameters 825
_refine_ls_number_reflns 13073
_refine_ls_number_restraints 1
_refine_ls_restrained_S_all 0.720
_refine_ls_R_factor_all 0.1309
_refine_ls_R_factor_gt 0.0493
_refine_ls_shift/su_max 0.001
_refine_ls_shift/su_mean 0.000
_refine_ls_structure_factor_coef Fsqd
_refine_ls_weighting_details 'calc w=1/[\s^2^(Fo^2^)+(0.0148P)^2^+0.0000P] where P=(Fo^2^+2Fc^2^)/3'
_refine_ls_weighting_scheme calc
_refine_ls_wR_factor_gt 0.0617
_refine_ls_wR_factor_ref 0.0768
_reflns_number_gt 6021
_reflns_number_total 13073
_reflns_threshold_expression >2sigma(I)
_cod_data_source_file ja057731psi20060220_024052.cif
_cod_data_source_block compound4
_cod_depositor_comments
;
The following automatic conversions were performed:

'_exptl_crystal_density_meas' value 'none' was changed to '?' - the
value is perceived as not measured.

Automatic conversion script
Id: cif_fix_values 3008 2015-01-20 13:52:24Z robertas 
;
_cod_original_sg_symbol_H-M Pca2(1)
_cod_database_code 4101431

loop_
_symmetry_equiv_pos_as_xyz
'x, y, z'
'-x, -y, z+1/2'
'x+1/2, -y, z'
'-x+1/2, y, z+1/2'

loop_
_atom_site_label
_atom_site_type_symbol
_atom_site_fract_x
_atom_site_fract_y
_atom_site_fract_z
_atom_site_U_iso_or_equiv
_atom_site_adp_type
_atom_site_occupancy
_atom_site_symmetry_multiplicity
_atom_site_calc_flag
_atom_site_refinement_flags
Al1 Al -0.64915(6) -0.50624(8) -0.9174(2) 0.0224(5) Uani 1 1 d .
Si1 Si -0.70144(5) -0.50764(7) -0.6218(2) 0.0247(5) Uani 1 1 d .
Si2 Si -0.55311(5) -0.51037(8) -0.4730(2) 0.0276(5) Uani 1 1 d .
N1 N -0.64304(13) -0.5835(2) -1.0290(5) 0.0203(13) Uani 1 1 d .
N2 N -0.64331(13) -0.4295(2) -1.0306(5) 0.0197(13) Uani 1 1 d .
C11 C -0.63947(17) -0.6569(2) -0.9776(7) 0.0256(16) Uani 1 1 d .
C12 C -0.60575(17) -0.6819(3) -0.9529(6) 0.0273(16) Uani 1 1 d .
C13 C -0.60303(18) -0.7512(3) -0.9007(7) 0.0333(17) Uani 1 1 d .
H13A H -0.5814 -0.7697 -0.8826 0.040 Uiso 1 1 calc R
C14 C -0.62998(18) -0.7935(3) -0.8744(8) 0.0374(19) Uani 1 1 d .
H14A H -0.6269 -0.8411 -0.8408 0.045 Uiso 1 1 calc R
C15 C -0.66164(17) -0.7681(3) -0.8959(8) 0.0335(17) Uani 1 1 d .
H15A H -0.6802 -0.7981 -0.8760 0.040 Uiso 1 1 calc R
C16 C -0.66699(17) -0.6985(3) -0.9470(7) 0.0272(18) Uani 1 1 d .
C17 C -0.7466(2) -0.5080(3) -0.6763(10) 0.039(2) Uani 1 1 d .
H17A H -0.7508 -0.4651 -0.7292 0.059 Uiso 1 1 calc R
H17B H -0.7613 -0.5069 -0.6022 0.059 Uiso 1 1 calc R
H17C H -0.7509 -0.5523 -0.7255 0.059 Uiso 1 1 calc R
C18 C -0.6938(2) -0.4250(3) -0.5217(8) 0.041(2) Uani 1 1 d .
H18A H -0.6700 -0.4215 -0.5017 0.062 Uiso 1 1 calc R
H18B H -0.7066 -0.4290 -0.4429 0.062 Uiso 1 1 calc R
H18C H -0.7008 -0.3813 -0.5679 0.062 Uiso 1 1 calc R
C19 C -0.69401(19) -0.5888(3) -0.5195(8) 0.039(2) Uani 1 1 d .
H19A H -0.6712 -0.5871 -0.4860 0.058 Uiso 1 1 calc R
H19B H -0.6970 -0.6333 -0.5695 0.058 Uiso 1 1 calc R
H19C H -0.7099 -0.5886 -0.4490 0.058 Uiso 1 1 calc R
C21 C -0.63957(16) -0.3554(3) -0.9812(7) 0.0233(15) Uani 1 1 d .
C22 C -0.66709(17) -0.3138(3) -0.9551(7) 0.0251(17) Uani 1 1 d .
C23 C -0.66206(17) -0.2431(3) -0.9055(8) 0.0319(17) Uani 1 1 d .
H23A H -0.6808 -0.2131 -0.8875 0.038 Uiso 1 1 calc R
C24 C -0.63090(18) -0.2175(3) -0.8832(7) 0.0332(18) Uani 1 1 d .
H24A H -0.6281 -0.1694 -0.8514 0.040 Uiso 1 1 calc R
C25 C -0.60294(17) -0.2601(3) -0.9060(7) 0.0294(16) Uani 1 1 d .
H25A H -0.5814 -0.2417 -0.8870 0.035 Uiso 1 1 calc R
C26 C -0.60648(16) -0.3303(3) -0.9571(7) 0.0253(16) Uani 1 1 d .
C27 C -0.51935(14) -0.4828(3) -0.5839(6) 0.0458(16) Uani 1 1 d .
H27A H -0.5231 -0.4324 -0.6117 0.069 Uiso 1 1 calc R
H27B H -0.5194 -0.5152 -0.6577 0.069 Uiso 1 1 calc R
H27C H -0.4977 -0.4861 -0.5409 0.069 Uiso 1 1 calc R
C28 C -0.55472(18) -0.4447(3) -0.3400(7) 0.0489(19) Uani 1 1 d .
H28A H -0.5603 -0.3961 -0.3725 0.073 Uiso 1 1 calc R
H28B H -0.5329 -0.4430 -0.2979 0.073 Uiso 1 1 calc R
H28C H -0.5718 -0.4602 -0.2792 0.073 Uiso 1 1 calc R
C29 C -0.54396(18) -0.6032(3) -0.4117(8) 0.061(2) Uani 1 1 d .
H29A H -0.5370 -0.6347 -0.4818 0.092 Uiso 1 1 calc R
H29B H -0.5640 -0.6234 -0.3719 0.092 Uiso 1 1 calc R
H29C H -0.5260 -0.6004 -0.3489 0.092 Uiso 1 1 calc R
C1 C -0.64024(18) -0.5748(3) -1.1549(8) 0.0313(19) Uani 1 1 d .
C2 C -0.6409(2) -0.5075(3) -1.2183(8) 0.0289(18) Uani 1 1 d .
H2A H -0.6413 -0.5080 -1.3083 0.035 Uiso 1 1 calc R
C3 C -0.64101(18) -0.4386(3) -1.1566(8) 0.0315(19) Uani 1 1 d .
C4 C -0.6359(2) -0.6413(3) -1.2438(7) 0.0371(19) Uani 1 1 d .
H4A H -0.6190 -0.6742 -1.2087 0.056 Uiso 1 1 calc R
H4B H -0.6288 -0.6245 -1.3277 0.056 Uiso 1 1 calc R
H4C H -0.6572 -0.6672 -1.2513 0.056 Uiso 1 1 calc R
C5 C -0.63716(18) -0.3722(3) -1.2446(7) 0.0300(17) Uani 1 1 d .
H5A H -0.6198 -0.3398 -1.2112 0.045 Uiso 1 1 calc R
H5B H -0.6584 -0.3458 -1.2492 0.045 Uiso 1 1 calc R
H5C H -0.6308 -0.3888 -1.3296 0.045 Uiso 1 1 calc R
C6 C -0.67173(18) -0.5075(2) -0.7582(8) 0.0214(17) Uani 1 1 d .
C7 C -0.63704(19) -0.5091(3) -0.7473(8) 0.0238(18) Uani 1 1 d .
C8 C -0.61535(17) -0.5106(3) -0.6393(7) 0.0201(15) Uani 1 1 d .
C9 C -0.59300(19) -0.5112(3) -0.5623(8) 0.0296(19) Uani 1 1 d .
C121 C -0.57504(16) -0.6374(3) -0.9807(7) 0.0309(15) Uani 1 1 d .
H12A H -0.5821 -0.5912 -1.0236 0.037 Uiso 1 1 calc R
C122 C -0.55682(17) -0.6173(3) -0.8560(7) 0.0397(18) Uani 1 1 d .
H12B H -0.5718 -0.5887 -0.8019 0.060 Uiso 1 1 calc R
H12C H -0.5369 -0.5884 -0.8756 0.060 Uiso 1 1 calc R
H12D H -0.5502 -0.6620 -0.8117 0.060 Uiso 1 1 calc R
C123 C -0.55101(18) -0.6789(3) -1.0699(8) 0.049(2) Uani 1 1 d .
H12E H -0.5627 -0.6915 -1.1484 0.074 Uiso 1 1 calc R
H12F H -0.5433 -0.7235 -1.0281 0.074 Uiso 1 1 calc R
H12G H -0.5318 -0.6478 -1.0896 0.074 Uiso 1 1 calc R
C161 C -0.70237(17) -0.6720(3) -0.9718(8) 0.0304(18) Uani 1 1 d .
H16A H -0.7013 -0.6181 -0.9862 0.036 Uiso 1 1 calc R
C162 C -0.7252(2) -0.6853(4) -0.8569(10) 0.052(2) Uani 1 1 d .
H16B H -0.7469 -0.6622 -0.8717 0.078 Uiso 1 1 calc R
H16C H -0.7149 -0.6644 -0.7809 0.078 Uiso 1 1 calc R
H16D H -0.7283 -0.7379 -0.8450 0.078 Uiso 1 1 calc R
C163 C -0.71785(18) -0.7062(4) -1.0886(8) 0.048(2) Uani 1 1 d .
H16E H -0.7051 -0.6918 -1.1637 0.072 Uiso 1 1 calc R
H16F H -0.7410 -0.6894 -1.0973 0.072 Uiso 1 1 calc R
H16G H -0.7175 -0.7594 -1.0803 0.072 Uiso 1 1 calc R
C221 C -0.70269(16) -0.3398(3) -0.9792(8) 0.0309(18) Uani 1 1 d .
H22A H -0.7018 -0.3924 -1.0039 0.037 Uiso 1 1 calc R
C222 C -0.7237(2) -0.3333(4) -0.8595(10) 0.050(2) Uani 1 1 d .
H22B H -0.7455 -0.3559 -0.8736 0.075 Uiso 1 1 calc R
H22C H -0.7267 -0.2817 -0.8383 0.075 Uiso 1 1 calc R
H22D H -0.7123 -0.3581 -0.7894 0.075 Uiso 1 1 calc R
C223 C -0.72005(18) -0.2988(4) -1.0828(8) 0.057(2) Uani 1 1 d .
H22E H -0.7425 -0.3189 -1.0953 0.085 Uiso 1 1 calc R
H22F H -0.7073 -0.3033 -1.1616 0.085 Uiso 1 1 calc R
H22G H -0.7218 -0.2472 -1.0594 0.085 Uiso 1 1 calc R
C261 C -0.57571(15) -0.3748(3) -0.9855(7) 0.0278(15) Uani 1 1 d .
H26A H -0.5825 -0.4184 -1.0361 0.033 Uiso 1 1 calc R
C262 C -0.54966(17) -0.3318(3) -1.0619(7) 0.0403(18) Uani 1 1 d .
H26B H -0.5602 -0.3111 -1.1375 0.060 Uiso 1 1 calc R
H26C H -0.5315 -0.3646 -1.0874 0.060 Uiso 1 1 calc R
H26D H -0.5406 -0.2923 -1.0095 0.060 Uiso 1 1 calc R
C263 C -0.55939(17) -0.4017(3) -0.8600(7) 0.0382(17) Uani 1 1 d .
H26E H -0.5759 -0.4288 -0.8102 0.057 Uiso 1 1 calc R
H26F H -0.5515 -0.3597 -0.8111 0.057 Uiso 1 1 calc R
H26G H -0.5405 -0.4337 -0.8797 0.057 Uiso 1 1 calc R
Al2 Al -0.60074(5) -0.01344(8) -0.5429(2) 0.0226(5) Uani 1 1 d .
Si3 Si -0.54836(5) -0.00523(8) -0.8371(2) 0.0246(5) Uani 1 1 d .
Si4 Si -0.69620(5) -0.01666(8) -0.9892(2) 0.0285(5) Uani 1 1 d .
N3 N -0.60866(13) 0.0622(2) -0.4264(6) 0.0248(14) Uani 1 1 d .
N4 N -0.60432(14) -0.0919(2) -0.4284(5) 0.0218(13) Uani 1 1 d .
C51 C -0.61121(16) 0.0530(3) -0.3000(6) 0.0214(15) Uani 1 1 d .
C52 C -0.6082(2) -0.0151(3) -0.2475(8) 0.0287(18) Uani 1 1 d .
H52A H -0.6070 -0.0150 -0.1576 0.034 Uiso 1 1 calc R
C53 C -0.60665(16) -0.0829(3) -0.3006(7) 0.0196(14) Uani 1 1 d .
C54 C -0.61904(19) 0.1183(3) -0.2188(7) 0.0327(17) Uani 1 1 d .
H54A H -0.6060 0.1602 -0.2479 0.049 Uiso 1 1 calc R
H54B H -0.6134 0.1075 -0.1304 0.049 Uiso 1 1 calc R
H54C H -0.6429 0.1296 -0.2251 0.049 Uiso 1 1 calc R
C55 C -0.60768(19) -0.1502(3) -0.2195(7) 0.0350(17) Uani 1 1 d .
H55A H -0.5898 -0.1835 -0.2454 0.052 Uiso 1 1 calc R
H55B H -0.6293 -0.1745 -0.2299 0.052 Uiso 1 1 calc R
H55C H -0.6046 -0.1366 -0.1305 0.052 Uiso 1 1 calc R
C56 C -0.57893(19) -0.0088(3) -0.7045(8) 0.0239(18) Uani 1 1 d .
C57 C -0.61290(18) -0.0122(3) -0.7175(7) 0.0212(17) Uani 1 1 d .
C58 C -0.63524(19) -0.0133(3) -0.8237(8) 0.0261(18) Uani 1 1 d .
C59 C -0.65740(17) -0.0144(3) -0.9024(8) 0.0243(16) Uani 1 1 d .
C31 C -0.61553(15) 0.1353(3) -0.4793(7) 0.0193(14) Uani 1 1 d .
C32 C -0.64865(16) 0.1570(3) -0.4985(7) 0.0241(15) Uani 1 1 d .
C33 C -0.65404(16) 0.2258(3) -0.5477(7) 0.0306(16) Uani 1 1 d .
H33A H -0.6763 0.2419 -0.5602 0.037 Uiso 1 1 calc R
C34 C -0.62816(16) 0.2720(3) -0.5793(8) 0.0318(17) Uani 1 1 d .
H34A H -0.6326 0.3189 -0.6139 0.038 Uiso 1 1 calc R
C35 C -0.59535(16) 0.2491(3) -0.5598(7) 0.0300(17) Uani 1 1 d .
H35A H -0.5775 0.2814 -0.5792 0.036 Uiso 1 1 calc R
C36 C -0.58818(17) 0.1798(3) -0.5125(7) 0.0250(17) Uani 1 1 d .
C37 C -0.5042(2) 0.0050(3) -0.7851(9) 0.032(2) Uani 1 1 d .
H37A H -0.4893 -0.0096 -0.8541 0.048 Uiso 1 1 calc R
H37B H -0.5002 -0.0262 -0.7111 0.048 Uiso 1 1 calc R
H37C H -0.5000 0.0560 -0.7625 0.048 Uiso 1 1 calc R
C38 C -0.55282(19) -0.0888(3) -0.9375(7) 0.0279(17) Uani 1 1 d .
H38A H -0.5419 -0.0807 -1.0193 0.042 Uiso 1 1 calc R
H38B H -0.5766 -0.0990 -0.9512 0.042 Uiso 1 1 calc R
H38C H -0.5424 -0.1303 -0.8945 0.042 Uiso 1 1 calc R
C39 C -0.55938(19) 0.0729(3) -0.9424(8) 0.0346(19) Uani 1 1 d .
H39A H -0.5485 0.0666 -1.0249 0.052 Uiso 1 1 calc R
H39B H -0.5518 0.1186 -0.9037 0.052 Uiso 1 1 calc R
H39C H -0.5836 0.0746 -0.9540 0.052 Uiso 1 1 calc R
C41 C -0.60693(17) -0.1649(2) -0.4826(7) 0.0230(15) Uani 1 1 d .
C42 C -0.57737(17) -0.2041(3) -0.5051(7) 0.0243(15) Uani 1 1 d .
C43 C -0.58034(17) -0.2744(3) -0.5581(7) 0.0299(16) Uani 1 1 d .
H43A H -0.5608 -0.3024 -0.5740 0.036 Uiso 1 1 calc R
C44 C -0.61156(16) -0.3035(3) -0.5873(7) 0.0300(16) Uani 1 1 d .
H44A H -0.6133 -0.3510 -0.6226 0.036 Uiso 1 1 calc R
C45 C -0.63953(16) -0.2637(3) -0.5650(7) 0.0285(16) Uani 1 1 d .
H45A H -0.6606 -0.2833 -0.5878 0.034 Uiso 1 1 calc R
C46 C -0.63800(16) -0.1938(3) -0.5089(6) 0.0219(15) Uani 1 1 d .
C47 C -0.69273(17) -0.0779(3) -1.1281(7) 0.0428(17) Uani 1 1 d .
H47A H -0.6775 -0.0564 -1.1903 0.064 Uiso 1 1 calc R
H47B H -0.7148 -0.0843 -1.1666 0.064 Uiso 1 1 calc R
H47C H -0.6841 -0.1254 -1.1009 0.064 Uiso 1 1 calc R
C48 C -0.73006(14) -0.0493(3) -0.8805(6) 0.0389(15) Uani 1 1 d .
H48A H -0.7259 -0.1003 -0.8576 0.058 Uiso 1 1 calc R
H48B H -0.7517 -0.0454 -0.9234 0.058 Uiso 1 1 calc R
H48C H -0.7303 -0.0193 -0.8037 0.058 Uiso 1 1 calc R
C49 C -0.70697(16) 0.0775(3) -1.0425(7) 0.048(2) Uani 1 1 d .
H49A H -0.6886 0.0973 -1.0930 0.072 Uiso 1 1 calc R
H49B H -0.7107 0.1086 -0.9684 0.072 Uiso 1 1 calc R
H49C H -0.7273 0.0759 -1.0942 0.072 Uiso 1 1 calc R
C321 C -0.67866(15) 0.1075(3) -0.4719(7) 0.0308(15) Uani 1 1 d .
H32A H -0.6704 0.0645 -0.4228 0.037 Uiso 1 1 calc R
C322 C -0.70518(18) 0.1455(3) -0.3917(8) 0.0452(18) Uani 1 1 d .
H32B H -0.6948 0.1654 -0.3151 0.068 Uiso 1 1 calc R
H32C H -0.7225 0.1102 -0.3680 0.068 Uiso 1 1 calc R
H32D H -0.7153 0.1852 -0.4407 0.068 Uiso 1 1 calc R
C323 C -0.69373(19) 0.0789(3) -0.5953(7) 0.0450(19) Uani 1 1 d .
H32E H -0.7115 0.0440 -0.5759 0.068 Uiso 1 1 calc R
H32F H -0.6763 0.0547 -0.6453 0.068 Uiso 1 1 calc R
H32G H -0.7030 0.1197 -0.6438 0.068 Uiso 1 1 calc R
C361 C -0.55241(17) 0.1563(3) -0.4950(8) 0.0296(17) Uani 1 1 d .
H36A H -0.5521 0.1018 -0.4966 0.035 Uiso 1 1 calc R
C362 C -0.53837(17) 0.1805(4) -0.3632(8) 0.048(2) Uani 1 1 d .
H36B H -0.5143 0.1714 -0.3603 0.072 Uiso 1 1 calc R
H36C H -0.5494 0.1527 -0.2960 0.072 Uiso 1 1 calc R
H36D H -0.5426 0.2327 -0.3508 0.072 Uiso 1 1 calc R
C363 C -0.52997(18) 0.1823(3) -0.6012(9) 0.038(2) Uani 1 1 d .
H36E H -0.5401 0.1701 -0.6830 0.057 Uiso 1 1 calc R
H36F H -0.5082 0.1584 -0.5944 0.057 Uiso 1 1 calc R
H36G H -0.5271 0.2353 -0.5952 0.057 Uiso 1 1 calc R
C421 C -0.54218(17) -0.1743(3) -0.4786(9) 0.0348(18) Uani 1 1 d .
H42A H -0.5445 -0.1234 -0.4460 0.042 Uiso 1 1 calc R
C422 C -0.52372(19) -0.2200(4) -0.3764(9) 0.051(2) Uani 1 1 d .
H42B H -0.5013 -0.2002 -0.3636 0.077 Uiso 1 1 calc R
H42C H -0.5221 -0.2708 -0.4046 0.077 Uiso 1 1 calc R
H42D H -0.5362 -0.2179 -0.2966 0.077 Uiso 1 1 calc R
C423 C -0.5218(2) -0.1717(4) -0.5993(9) 0.042(2) Uani 1 1 d .
H42E H -0.5338 -0.1430 -0.6632 0.063 Uiso 1 1 calc R
H42F H -0.5184 -0.2214 -0.6309 0.063 Uiso 1 1 calc R
H42G H -0.5002 -0.1490 -0.5820 0.063 Uiso 1 1 calc R
C461 C -0.67037(15) -0.1540(2) -0.4841(7) 0.0243(14) Uani 1 1 d .
H46A H -0.6648 -0.1074 -0.4395 0.029 Uiso 1 1 calc R
C462 C -0.69358(16) -0.1984(3) -0.3961(7) 0.0324(16) Uani 1 1 d .
H46B H -0.7122 -0.1676 -0.3684 0.049 Uiso 1 1 calc R
H46C H -0.6810 -0.2150 -0.3219 0.049 Uiso 1 1 calc R
H46D H -0.7023 -0.2408 -0.4421 0.049 Uiso 1 1 calc R
C463 C -0.68875(18) -0.1344(3) -0.6046(8) 0.0447(19) Uani 1 1 d .
H46E H -0.6744 -0.1037 -0.6579 0.067 Uiso 1 1 calc R
H46F H -0.7092 -0.1077 -0.5835 0.067 Uiso 1 1 calc R
H46G H -0.6945 -0.1791 -0.6506 0.067 Uiso 1 1 calc R

loop_
_atom_site_aniso_label
_atom_site_aniso_U_11
_atom_site_aniso_U_22
_atom_site_aniso_U_33
_atom_site_aniso_U_23
_atom_site_aniso_U_13
_atom_site_aniso_U_12
Al1 0.0235(11) 0.0225(9) 0.0213(13) -0.0028(8) -0.0024(9) 0.0005(7)
Si1 0.0227(12) 0.0267(8) 0.0247(15) -0.0003(8) 0.0039(10) 0.0019(7)
Si2 0.0243(10) 0.0339(8) 0.0248(12) 0.0003(9) -0.0039(9) 0.0015(7)
N1 0.026(3) 0.023(2) 0.012(4) 0.001(2) -0.004(2) 0.004(2)
N2 0.025(3) 0.022(2) 0.012(3) -0.004(2) 0.001(2) -0.001(2)
C11 0.034(4) 0.018(3) 0.025(4) 0.001(3) -0.006(4) 0.004(2)
C12 0.033(4) 0.031(3) 0.018(4) 0.001(2) -0.008(3) 0.007(3)
C13 0.038(4) 0.028(3) 0.034(5) -0.001(3) 0.000(4) 0.007(3)
C14 0.052(5) 0.024(3) 0.037(5) 0.002(3) -0.013(4) 0.002(3)
C15 0.036(4) 0.024(3) 0.040(5) 0.003(3) -0.001(3) -0.012(3)
C16 0.029(4) 0.019(3) 0.033(5) -0.006(3) -0.004(3) 0.003(2)
C17 0.026(4) 0.042(3) 0.050(7) 0.000(3) 0.009(4) -0.004(3)
C18 0.035(4) 0.037(3) 0.052(6) -0.004(3) 0.008(4) 0.006(3)
C19 0.032(4) 0.033(3) 0.051(6) 0.005(3) 0.004(4) 0.003(3)
C21 0.030(4) 0.017(3) 0.023(4) 0.000(3) 0.007(3) -0.007(2)
C22 0.031(4) 0.021(3) 0.023(5) 0.000(2) 0.002(3) -0.004(3)
C23 0.038(4) 0.027(3) 0.031(5) 0.002(3) 0.004(3) 0.004(3)
C24 0.049(5) 0.023(3) 0.028(4) -0.003(3) -0.003(4) -0.007(3)
C25 0.027(4) 0.030(3) 0.032(4) -0.004(3) -0.001(3) -0.005(3)
C26 0.025(4) 0.024(3) 0.027(4) 0.001(2) -0.003(3) -0.002(2)
C27 0.029(3) 0.064(4) 0.045(4) 0.000(3) -0.005(3) 0.000(3)
C28 0.037(4) 0.067(4) 0.043(5) -0.023(3) -0.010(4) 0.010(3)
C29 0.047(5) 0.052(4) 0.085(6) 0.019(4) -0.016(4) 0.008(3)
C1 0.026(4) 0.021(3) 0.047(6) 0.003(3) -0.010(4) 0.002(3)
C2 0.042(5) 0.030(3) 0.014(4) -0.007(3) -0.007(3) 0.000(3)
C3 0.028(4) 0.025(3) 0.042(6) 0.009(3) 0.000(4) -0.001(3)
C4 0.058(5) 0.028(3) 0.026(5) -0.008(3) -0.001(4) 0.003(3)
C5 0.041(4) 0.028(3) 0.020(4) 0.003(3) -0.007(3) -0.003(3)
C6 0.024(4) 0.012(2) 0.028(5) -0.004(2) -0.001(3) -0.001(2)
C7 0.027(4) 0.022(3) 0.023(5) -0.006(3) -0.003(3) -0.005(3)
C8 0.015(3) 0.028(3) 0.017(4) -0.003(3) -0.002(3) 0.004(3)
C9 0.033(4) 0.024(3) 0.032(5) -0.005(3) 0.006(4) 0.001(3)
C121 0.026(3) 0.033(3) 0.034(4) 0.003(3) 0.003(3) 0.000(3)
C122 0.032(4) 0.054(4) 0.033(5) -0.013(3) -0.005(3) 0.001(3)
C123 0.038(4) 0.064(4) 0.046(5) -0.015(4) 0.000(4) 0.005(3)
C161 0.025(4) 0.024(3) 0.042(5) -0.002(3) -0.007(4) 0.000(2)
C162 0.030(5) 0.082(5) 0.043(6) -0.012(4) 0.000(4) 0.005(4)
C163 0.028(4) 0.074(5) 0.043(6) 0.002(4) -0.012(4) 0.019(3)
C221 0.021(3) 0.025(3) 0.047(5) -0.008(3) 0.009(4) -0.004(2)
C222 0.031(5) 0.072(5) 0.048(7) 0.012(4) 0.006(4) -0.001(4)
C223 0.031(4) 0.109(6) 0.030(5) 0.019(4) -0.010(4) -0.020(4)
C261 0.023(3) 0.030(3) 0.030(4) -0.002(3) -0.002(3) -0.002(2)
C262 0.040(4) 0.042(4) 0.039(5) -0.004(3) 0.003(4) -0.006(3)
C263 0.025(4) 0.048(4) 0.041(5) 0.011(3) 0.002(3) 0.006(3)
Al2 0.0215(11) 0.0227(8) 0.0236(14) -0.0016(8) -0.0011(10) 0.0010(8)
Si3 0.0219(11) 0.0236(8) 0.0283(15) 0.0007(7) -0.0010(10) 0.0011(7)
Si4 0.0257(11) 0.0338(8) 0.0262(13) 0.0009(9) -0.0026(10) 0.0004(7)
N3 0.026(3) 0.016(2) 0.033(4) 0.004(2) -0.003(3) 0.003(2)
N4 0.024(3) 0.016(2) 0.025(4) 0.001(2) 0.005(2) 0.000(2)
C51 0.021(4) 0.040(4) 0.003(4) 0.002(3) 0.003(3) 0.001(3)
C52 0.036(5) 0.026(3) 0.025(5) -0.002(3) -0.002(4) 0.002(3)
C53 0.019(3) 0.027(3) 0.013(4) 0.000(2) -0.007(3) -0.002(2)
C54 0.046(4) 0.030(3) 0.023(4) -0.006(3) -0.007(3) 0.002(3)
C55 0.047(4) 0.031(3) 0.027(4) 0.009(3) -0.003(3) -0.001(3)
C56 0.031(4) 0.017(3) 0.024(5) -0.001(2) -0.008(3) -0.004(3)
C57 0.021(4) 0.020(3) 0.023(5) -0.005(3) 0.000(3) 0.000(3)
C58 0.032(4) 0.021(3) 0.026(5) -0.002(3) 0.015(4) 0.001(3)
C59 0.025(4) 0.027(3) 0.021(4) -0.007(3) -0.004(4) 0.001(3)
C31 0.025(3) 0.020(3) 0.013(4) -0.002(3) 0.003(3) -0.006(2)
C32 0.032(4) 0.024(3) 0.017(4) -0.008(3) 0.003(3) 0.005(2)
C33 0.027(3) 0.030(3) 0.035(4) 0.004(3) 0.003(3) 0.006(3)
C34 0.031(4) 0.022(3) 0.043(5) 0.003(3) -0.002(4) 0.013(3)
C35 0.035(4) 0.017(3) 0.038(5) 0.000(3) 0.004(3) -0.007(2)
C36 0.032(4) 0.021(3) 0.022(5) 0.001(2) -0.003(3) 0.007(3)
C37 0.031(5) 0.026(3) 0.039(7) 0.002(3) -0.006(4) 0.000(3)
C38 0.031(4) 0.037(3) 0.016(4) -0.005(3) -0.007(3) -0.002(3)
C39 0.039(4) 0.037(3) 0.028(5) 0.005(3) -0.003(3) 0.002(3)
C41 0.040(4) 0.018(3) 0.012(4) 0.001(3) 0.001(3) -0.007(2)
C42 0.034(4) 0.023(3) 0.015(4) 0.004(2) -0.003(3) 0.007(3)
C43 0.036(4) 0.029(3) 0.025(4) 0.000(3) 0.000(3) 0.004(3)
C44 0.031(4) 0.027(3) 0.033(4) -0.001(3) 0.003(3) -0.005(3)
C45 0.029(4) 0.026(3) 0.031(4) -0.005(3) -0.003(3) -0.007(3)
C46 0.026(3) 0.020(3) 0.020(4) 0.005(2) 0.005(3) 0.000(2)
C47 0.035(4) 0.054(4) 0.040(5) -0.010(3) -0.015(3) 0.004(3)
C48 0.024(3) 0.055(3) 0.038(4) 0.005(3) -0.006(3) -0.007(3)
C49 0.027(4) 0.044(3) 0.073(6) 0.018(3) -0.016(4) -0.006(3)
C321 0.019(3) 0.034(3) 0.040(4) -0.001(3) -0.002(3) 0.004(2)
C322 0.042(4) 0.063(4) 0.031(4) -0.011(3) 0.012(3) -0.001(3)
C323 0.049(5) 0.051(4) 0.036(5) -0.010(3) -0.002(3) 0.000(3)
C361 0.027(4) 0.027(3) 0.034(5) -0.003(3) -0.008(3) -0.002(2)
C362 0.024(4) 0.074(4) 0.045(5) 0.000(4) 0.002(3) 0.004(3)
C363 0.016(3) 0.044(3) 0.054(6) -0.002(3) -0.003(4) 0.006(3)
C421 0.028(4) 0.033(3) 0.044(5) -0.002(3) -0.005(4) 0.003(3)
C422 0.037(4) 0.070(4) 0.047(6) 0.025(4) -0.011(4) 0.001(3)
C423 0.045(5) 0.048(4) 0.032(6) 0.010(3) 0.008(4) 0.005(3)
C461 0.025(3) 0.020(2) 0.028(4) -0.005(3) -0.001(3) -0.002(2)
C462 0.033(4) 0.032(3) 0.033(4) 0.000(3) 0.009(3) 0.001(3)
C463 0.031(4) 0.045(4) 0.058(5) 0.010(3) 0.007(4) 0.011(3)

loop_
_atom_type_symbol
_atom_type_description
_atom_type_scat_dispersion_real
_atom_type_scat_dispersion_imag
_atom_type_scat_source
C C 0.0033 0.0016 'International Tables Vol C Tables 4.2.6.8 and 6.1.1.4'
H H 0.0000 0.0000 'International Tables Vol C Tables 4.2.6.8 and 6.1.1.4'
N N 0.0061 0.0033 'International Tables Vol C Tables 4.2.6.8 and 6.1.1.4'
Al Al 0.0645 0.0514 'International Tables Vol C Tables 4.2.6.8 and 6.1.1.4'
Si Si 0.0817 0.0704 'International Tables Vol C Tables 4.2.6.8 and 6.1.1.4'

loop_
_geom_angle_atom_site_label_1
_geom_angle_atom_site_label_2
_geom_angle_atom_site_label_3
_geom_angle
N1 Al1 C7 123.8(3)
N1 Al1 N2 98.8(3)
C7 Al1 N2 127.5(3)
N1 Al1 C6 127.7(2)
C7 Al1 C6 43.4(3)
N2 Al1 C6 129.4(2)
C19 Si1 C6 110.3(3)
C19 Si1 C18 107.0(4)
C6 Si1 C18 109.2(3)
C19 Si1 C17 109.0(3)
C6 Si1 C17 112.0(4)
C18 Si1 C17 109.3(3)
C28 Si2 C9 111.1(3)
C28 Si2 C29 109.8(4)
C9 Si2 C29 109.9(3)
C28 Si2 C27 109.0(3)
C9 Si2 C27 108.0(3)
C29 Si2 C27 109.0(3)
C1 N1 C11 118.0(5)
C1 N1 Al1 123.3(4)
C11 N1 Al1 118.7(5)
C3 N2 C21 117.5(5)
C3 N2 Al1 123.4(4)
C21 N2 Al1 119.1(4)
C16 C11 C12 121.9(5)
C16 C11 N1 121.2(6)
C12 C11 N1 116.7(5)
C13 C12 C11 115.7(6)
C13 C12 C121 120.6(6)
C11 C12 C121 123.7(5)
C14 C13 C12 122.8(7)
C13 C14 C15 120.5(6)
C14 C15 C16 121.0(6)
C11 C16 C15 118.1(6)
C11 C16 C161 121.9(5)
C15 C16 C161 120.0(6)
C22 C21 C26 122.2(5)
C22 C21 N2 120.5(6)
C26 C21 N2 117.3(5)
C21 C22 C23 118.1(6)
C21 C22 C221 123.0(5)
C23 C22 C221 118.8(6)
C24 C23 C22 121.0(6)
C23 C24 C25 121.2(5)
C24 C25 C26 120.2(6)
C25 C26 C21 117.3(6)
C25 C26 C261 119.3(6)
C21 C26 C261 123.4(5)
N1 C1 C2 125.0(6)
N1 C1 C4 121.1(5)
C2 C1 C4 113.9(7)
C1 C2 C3 124.3(8)
N2 C3 C2 124.4(6)
N2 C3 C5 120.4(5)
C2 C3 C5 115.2(7)
C7 C6 Si1 124.9(6)
C7 C6 Al1 66.4(5)
Si1 C6 Al1 168.7(5)
C6 C7 C8 132.0(8)
C6 C7 Al1 70.1(5)
C8 C7 Al1 157.8(6)
C9 C8 C7 169.5(8)
C8 C9 Si2 168.3(7)
C12 C121 C123 111.2(5)
C12 C121 C122 110.4(6)
C123 C121 C122 109.9(6)
C163 C161 C16 112.9(6)
C163 C161 C162 109.4(6)
C16 C161 C162 111.6(7)
C223 C221 C222 108.1(6)
C223 C221 C22 113.5(5)
C222 C221 C22 110.7(7)
C26 C261 C262 112.5(5)
C26 C261 C263 110.2(6)
C262 C261 C263 108.9(5)
N3 Al2 N4 97.5(3)
N3 Al2 C57 125.5(2)
N4 Al2 C57 127.6(3)
N3 Al2 C56 128.7(2)
N4 Al2 C56 129.7(2)
C57 Al2 C56 42.0(3)
C37 Si3 C56 114.0(4)
C37 Si3 C39 108.9(3)
C56 Si3 C39 108.6(3)
C37 Si3 C38 109.9(3)
C56 Si3 C38 109.5(3)
C39 Si3 C38 105.5(4)
C59 Si4 C47 110.5(3)
C59 Si4 C49 109.3(3)
C47 Si4 C49 109.8(3)
C59 Si4 C48 108.6(3)
C47 Si4 C48 110.2(3)
C49 Si4 C48 108.2(3)
C51 N3 C31 118.2(5)
C51 N3 Al2 124.6(4)
C31 N3 Al2 116.9(4)
C53 N4 C41 119.6(5)
C53 N4 Al2 123.2(4)
C41 N4 Al2 117.0(4)
N3 C51 C52 120.5(6)
N3 C51 C54 118.7(5)
C52 C51 C54 120.8(7)
C53 C52 C51 131.9(8)
N4 C53 C52 121.3(6)
N4 C53 C55 117.8(5)
C52 C53 C55 120.9(7)
C57 C56 Si3 125.5(6)
C57 C56 Al2 68.6(5)
Si3 C56 Al2 165.9(5)
C56 C57 C58 134.3(8)
C56 C57 Al2 69.5(5)
C58 C57 Al2 156.2(6)
C59 C58 C57 171.7(9)
C58 C59 Si4 167.4(7)
C32 C31 C36 122.4(5)
C32 C31 N3 119.3(5)
C36 C31 N3 118.3(5)
C33 C32 C31 117.5(6)
C33 C32 C321 119.1(6)
C31 C32 C321 123.3(5)
C34 C33 C32 122.3(6)
C33 C34 C35 119.2(5)
C36 C35 C34 121.4(6)
C35 C36 C31 117.1(6)
C35 C36 C361 119.9(6)
C31 C36 C361 122.9(5)
C46 C41 C42 122.0(5)
C46 C41 N4 119.7(6)
C42 C41 N4 118.3(6)
C41 C42 C43 117.6(6)
C41 C42 C421 124.2(5)
C43 C42 C421 118.3(6)
C44 C43 C42 120.8(6)
C45 C44 C43 119.8(6)
C44 C45 C46 121.6(6)
C41 C46 C45 118.1(6)
C41 C46 C461 123.6(5)
C45 C46 C461 118.3(6)
C322 C321 C323 110.7(5)
C322 C321 C32 112.2(5)
C323 C321 C32 110.9(6)
C36 C361 C363 112.6(6)
C36 C361 C362 111.7(6)
C363 C361 C362 110.8(6)
C423 C421 C42 110.6(7)
C423 C421 C422 110.2(6)
C42 C421 C422 111.8(5)
C46 C461 C463 112.7(6)
C46 C461 C462 111.4(4)
C463 C461 C462 109.7(5)

loop_
_geom_bond_atom_site_label_1
_geom_bond_atom_site_label_2
_geom_bond_distance
Al1 N1 1.859(5)
Al1 C7 1.860(8)
Al1 N2 1.861(5)
Al1 C6 1.909(9)
Si1 C19 1.862(7)
Si1 C6 1.867(8)
Si1 C18 1.873(7)
Si1 C17 1.897(9)
Si2 C28 1.851(6)
Si2 C9 1.856(8)
Si2 C29 1.857(6)
Si2 C27 1.860(6)
N1 C1 1.343(9)
N1 C11 1.458(7)
N2 C3 1.344(9)
N2 C21 1.463(7)
C11 C16 1.379(9)
C11 C12 1.450(9)
C12 C13 1.389(8)
C12 C121 1.505(8)
C13 C14 1.359(9)
C14 C15 1.371(9)
C15 C16 1.402(8)
C16 C161 1.521(9)
C21 C22 1.369(9)
C21 C26 1.426(9)
C22 C23 1.411(8)
C22 C221 1.526(9)
C23 C24 1.355(9)
C24 C25 1.387(9)
C25 C26 1.402(8)
C26 C261 1.508(8)
C1 C2 1.404(9)
C1 C4 1.547(9)
C2 C3 1.421(9)
C3 C5 1.539(9)
C6 C7 1.395(11)
C7 C8 1.434(11)
C8 C9 1.209(11)
C121 C123 1.547(9)
C121 C122 1.550(9)
C161 C163 1.516(10)
C161 C162 1.539(12)
C221 C223 1.498(10)
C221 C222 1.523(11)
C261 C262 1.536(9)
C261 C263 1.558(9)
Al2 N3 1.881(5)
Al2 N4 1.885(5)
Al2 C57 1.906(8)
Al2 C56 1.918(9)
Si3 C37 1.861(9)
Si3 C56 1.861(9)
Si3 C39 1.867(7)
Si3 C38 1.871(6)
Si4 C59 1.805(8)
Si4 C47 1.852(6)
Si4 C49 1.865(5)
Si4 C48 1.875(6)
N3 C51 1.349(8)
N3 C31 1.477(7)
N4 C53 1.363(8)
N4 C41 1.459(7)
C51 C52 1.371(8)
C51 C54 1.505(8)
C52 C53 1.366(8)
C53 C55 1.502(8)
C56 C57 1.369(11)
C57 C58 1.435(11)
C58 C59 1.216(11)
C31 C32 1.400(9)
C31 C36 1.410(8)
C32 C33 1.381(8)
C32 C321 1.533(8)
C33 C34 1.380(8)
C34 C35 1.396(9)
C35 C36 1.396(8)
C36 C361 1.508(9)
C41 C46 1.381(9)
C41 C42 1.405(9)
C42 C43 1.411(8)
C42 C421 1.537(9)
C43 C44 1.394(9)
C44 C45 1.358(8)
C45 C46 1.412(8)
C46 C461 1.511(8)
C321 C322 1.526(9)
C321 C323 1.528(9)
C361 C363 1.515(11)
C361 C362 1.564(11)
C421 C423 1.514(12)
C421 C422 1.553(10)
C461 C463 1.513(9)
C461 C462 1.546(8)
